data_4335493
loop_
_publ_author_name
'Richard A. Lewis'
'Danil E. Smiles'
'Jonathan M. Darmon'
'S. Chantal E. Stieber'
'Guang Wu'
'Trevor W. Hayton'

_publ_section_title
;
 Reactivity and M\"ossbauer Spectroscopic Characterization of an Fe(IV)
 Ketimide Complex and Reinvestigation of an Fe(IV) Norbornyl Complex
;
_journal_name_full 'Inorganic Chemistry'
_journal_page_first 8218
_journal_page_last 8227
_journal_paper_doi 10.1021/ic401096p
_journal_volume 52
_journal_year 2013
_chemical_formula_sum 'C23 H43 Fe N2 O2'
_chemical_formula_weight 435.44
_chemical_name_systematic
; 
 ? 
;
_space_group_IT_number 2
_symmetry_cell_setting triclinic
_symmetry_space_group_name_Hall '-P 1'
_symmetry_space_group_name_H-M 'P -1'
_atom_sites_solution_hydrogens constr
_atom_sites_solution_primary direct
_atom_sites_solution_secondary difmap
_audit_creation_method SHELXL-97
_cell_angle_alpha 68.873(4)
_cell_angle_beta 84.357(4)
_cell_angle_gamma 73.185(4)
_cell_formula_units_Z 2
_cell_length_a 8.4491(5)
_cell_length_b 11.0002(6)
_cell_length_c 15.0329(9)
_cell_measurement_temperature 100(2)
_cell_volume 1247.52(13)
_computing_structure_refinement 'SHELXL-97 (Sheldrick, 2008)'
_computing_structure_solution 'SHELXS-97 (Sheldrick, 2008)'
_diffrn_ambient_temperature 100(2)
_diffrn_measured_fraction_theta_full 0.993
_diffrn_measured_fraction_theta_max 0.993
_diffrn_radiation_monochromator graphite
_diffrn_radiation_source 'fine-focus sealed tube'
_diffrn_radiation_type MoK\a
_diffrn_radiation_wavelength 0.71073
_diffrn_reflns_av_R_equivalents 0.0260
_diffrn_reflns_av_sigmaI/netI 0.0377
_diffrn_reflns_limit_h_max 9
_diffrn_reflns_limit_h_min -9
_diffrn_reflns_limit_k_max 12
_diffrn_reflns_limit_k_min -12
_diffrn_reflns_limit_l_max 17
_diffrn_reflns_limit_l_min -17
_diffrn_reflns_number 10797
_diffrn_reflns_theta_full 24.82
_diffrn_reflns_theta_max 24.82
_diffrn_reflns_theta_min 2.06
_exptl_absorpt_coefficient_mu 0.623
_exptl_absorpt_correction_T_max 0.9695
_exptl_absorpt_correction_T_min 0.7887
_exptl_absorpt_correction_type multi-scan
_exptl_absorpt_process_details SADABS
_exptl_crystal_colour purple
_exptl_crystal_density_diffrn 1.159
_exptl_crystal_description block
_exptl_crystal_F_000 474
_exptl_crystal_size_max 0.40
_exptl_crystal_size_mid 0.10
_exptl_crystal_size_min 0.05
_refine_diff_density_max 0.284
_refine_diff_density_min -0.250
_refine_diff_density_rms 0.048
_refine_ls_extinction_method none
_refine_ls_goodness_of_fit_ref 1.020
_refine_ls_hydrogen_treatment mixed
_refine_ls_matrix_type full
_refine_ls_number_parameters 267
_refine_ls_number_reflns 4265
_refine_ls_number_restraints 0
_refine_ls_restrained_S_all 1.020
_refine_ls_R_factor_all 0.0436
_refine_ls_R_factor_gt 0.0312
_refine_ls_shift/su_max 0.001
_refine_ls_shift/su_mean 0.000
_refine_ls_structure_factor_coef Fsqd
_refine_ls_weighting_details 'calc w=1/[\s^2^(Fo^2^)+(0.0377P)^2^+0.4351P] where P=(Fo^2^+2Fc^2^)/3'
_refine_ls_weighting_scheme calc
_refine_ls_wR_factor_gt 0.0720
_refine_ls_wR_factor_ref 0.0767
_reflns_number_gt 3552
_reflns_number_total 4265
_reflns_threshold_expression >2sigma(I)
_cod_data_source_file ic401096p_si_001_1.cif
_cod_data_source_block Complex_3
_cod_database_code 4335493

loop_
_symmetry_equiv_pos_as_xyz
'x, y, z'
'-x, -y, -z'

loop_
_atom_site_label
_atom_site_type_symbol
_atom_site_fract_x
_atom_site_fract_y
_atom_site_fract_z
_atom_site_U_iso_or_equiv
_atom_site_adp_type
_atom_site_occupancy
_atom_site_symmetry_multiplicity
_atom_site_calc_flag
_atom_site_refinement_flags
Fe1 Fe 0.28728(3) 0.25900(3) 0.350719(19) 0.01385(9) Uani 1 1 d .
O1 O 0.20780(15) 0.11873(13) 0.45347(9) 0.0163(3) Uani 1 1 d .
O2 O 0.45557(15) 0.25024(13) 0.43676(9) 0.0163(3) Uani 1 1 d .
N1 N 0.3762(2) 0.21751(16) 0.24464(11) 0.0194(4) Uani 1 1 d .
N2 N 0.12627(19) 0.42163(16) 0.32141(12) 0.0193(4) Uani 1 1 d .
C1 C 0.3835(2) 0.20663(18) 0.16400(13) 0.0159(4) Uani 1 1 d .
C2 C 0.2354(2) 0.1791(2) 0.12754(14) 0.0222(5) Uani 1 1 d .
C3 C 0.2872(3) 0.0699(3) 0.08167(19) 0.0419(6) Uani 1 1 d .
H1 H 0.3500 -0.0154 0.1280 0.063 Uiso 1 1 calc R
H3 H 0.3563 0.0985 0.0260 0.063 Uiso 1 1 calc R
H2 H 0.1884 0.0566 0.0616 0.063 Uiso 1 1 calc R
C4 C 0.1224(3) 0.1316(2) 0.21145(16) 0.0302(5) Uani 1 1 d .
H4 H 0.0327 0.1095 0.1893 0.045 Uiso 1 1 calc R
H5 H 0.0757 0.2041 0.2377 0.045 Uiso 1 1 calc R
H6 H 0.1867 0.0511 0.2610 0.045 Uiso 1 1 calc R
C5 C 0.1311(3) 0.3133(2) 0.05698(16) 0.0319(5) Uani 1 1 d .
H9 H 0.1928 0.3401 -0.0023 0.048 Uiso 1 1 calc R
H8 H 0.1072 0.3841 0.0853 0.048 Uiso 1 1 calc R
H7 H 0.0271 0.3009 0.0431 0.048 Uiso 1 1 calc R
C6 C 0.5426(2) 0.2229(2) 0.10344(14) 0.0216(5) Uani 1 1 d .
C7 C 0.6266(3) 0.3030(2) 0.13901(18) 0.0343(6) Uani 1 1 d .
H12 H 0.7262 0.3147 0.1015 0.051 Uiso 1 1 calc R
H11 H 0.6571 0.2536 0.2064 0.051 Uiso 1 1 calc R
H10 H 0.5503 0.3921 0.1320 0.051 Uiso 1 1 calc R
C8 C 0.6629(3) 0.0817(2) 0.12111(16) 0.0295(5) Uani 1 1 d .
H13 H 0.6146 0.0293 0.0962 0.044 Uiso 1 1 calc R
H15 H 0.6833 0.0349 0.1897 0.044 Uiso 1 1 calc R
H14 H 0.7674 0.0909 0.0886 0.044 Uiso 1 1 calc R
C9 C 0.5119(3) 0.2968(3) -0.00377(16) 0.0399(6) Uani 1 1 d .
H16 H 0.4360 0.3872 -0.0150 0.060 Uiso 1 1 calc R
H17 H 0.4631 0.2453 -0.0292 0.060 Uiso 1 1 calc R
H18 H 0.6170 0.3053 -0.0358 0.060 Uiso 1 1 calc R
C10 C 0.0243(2) 0.53558(19) 0.29967(13) 0.0141(4) Uani 1 1 d .
C11 C -0.1631(2) 0.5429(2) 0.31773(15) 0.0214(5) Uani 1 1 d .
C12 C -0.2844(2) 0.6650(2) 0.24891(17) 0.0313(5) Uani 1 1 d .
H19 H -0.2624 0.6648 0.1837 0.047 Uiso 1 1 calc R
H20 H -0.2707 0.7486 0.2525 0.047 Uiso 1 1 calc R
H21 H -0.3978 0.6600 0.2663 0.047 Uiso 1 1 calc R
C13 C -0.2009(3) 0.5414(2) 0.42004(16) 0.0306(5) Uani 1 1 d .
H22 H -0.1880 0.6244 0.4251 0.046 Uiso 1 1 calc R
H23 H -0.1242 0.4624 0.4644 0.046 Uiso 1 1 calc R
H24 H -0.3147 0.5364 0.4360 0.046 Uiso 1 1 calc R
C14 C -0.1925(3) 0.4152(3) 0.3117(2) 0.0475(7) Uani 1 1 d .
H26 H -0.3078 0.4151 0.3276 0.071 Uiso 1 1 calc R
H27 H -0.1190 0.3348 0.3568 0.071 Uiso 1 1 calc R
H25 H -0.1697 0.4138 0.2468 0.071 Uiso 1 1 calc R
C15 C 0.0891(2) 0.66446(19) 0.25897(14) 0.0174(4) Uani 1 1 d .
C16 C 0.0205(3) 0.7637(2) 0.31237(16) 0.0242(5) Uani 1 1 d .
H29 H 0.0682 0.8406 0.2860 0.036 Uiso 1 1 calc R
H28 H 0.0494 0.7175 0.3802 0.036 Uiso 1 1 calc R
H30 H -0.1001 0.7963 0.3051 0.036 Uiso 1 1 calc R
C17 C 0.0469(3) 0.7355(2) 0.15246(15) 0.0284(5) Uani 1 1 d .
H31 H 0.1073 0.8042 0.1244 0.043 Uiso 1 1 calc R
H33 H -0.0722 0.7790 0.1445 0.043 Uiso 1 1 calc R
H32 H 0.0787 0.6686 0.1204 0.043 Uiso 1 1 calc R
C18 C 0.2780(2) 0.6213(2) 0.26896(16) 0.0262(5) Uani 1 1 d .
H34 H 0.3264 0.5613 0.2327 0.039 Uiso 1 1 calc R
H36 H 0.3089 0.5733 0.3364 0.039 Uiso 1 1 calc R
H35 H 0.3194 0.7018 0.2442 0.039 Uiso 1 1 calc R
C19 C 0.2586(2) 0.06252(18) 0.53961(13) 0.0154(4) Uani 1 1 d .
C20 C 0.3855(2) 0.08907(19) 0.57701(13) 0.0167(4) Uani 1 1 d .
H40 H 0.4116 0.0417 0.6428 0.020 Uiso 1 1 calc R
C21 C 0.4762(2) 0.17933(19) 0.52542(14) 0.0158(4) Uani 1 1 d .
C22 C 0.6112(2) 0.1958(2) 0.57464(15) 0.0219(5) Uani 1 1 d .
H37 H 0.7178 0.1376 0.5638 0.033 Uiso 1 1 calc R
H38 H 0.5894 0.1700 0.6433 0.033 Uiso 1 1 calc R
H39 H 0.6145 0.2905 0.5490 0.033 Uiso 1 1 calc R
C23 C 0.1747(2) -0.0406(2) 0.60390(14) 0.0210(4) Uani 1 1 d .
H42 H 0.0649 -0.0230 0.5781 0.031 Uiso 1 1 calc R
H43 H 0.1633 -0.0345 0.6678 0.031 Uiso 1 1 calc R
H41 H 0.2412 -0.1316 0.6077 0.031 Uiso 1 1 calc R

loop_
_atom_site_aniso_label
_atom_site_aniso_U_11
_atom_site_aniso_U_22
_atom_site_aniso_U_33
_atom_site_aniso_U_23
_atom_site_aniso_U_13
_atom_site_aniso_U_12
Fe1 0.01358(15) 0.01249(15) 0.01441(15) -0.00415(11) 0.00025(10) -0.00271(10)
O1 0.0176(7) 0.0157(7) 0.0160(7) -0.0048(6) -0.0003(5) -0.0060(5)
O2 0.0157(7) 0.0169(7) 0.0171(7) -0.0058(6) -0.0005(5) -0.0055(5)
N1 0.0227(9) 0.0141(9) 0.0180(9) -0.0047(7) -0.0017(7) -0.0009(7)
N2 0.0194(9) 0.0173(9) 0.0211(9) -0.0079(7) -0.0005(7) -0.0031(7)
C1 0.0180(10) 0.0093(9) 0.0154(10) -0.0003(8) -0.0012(8) -0.0012(8)
C2 0.0212(11) 0.0263(12) 0.0213(11) -0.0095(9) 0.0013(9) -0.0085(9)
C3 0.0406(15) 0.0505(17) 0.0513(16) -0.0342(14) -0.0010(12) -0.0157(12)
C4 0.0282(12) 0.0327(13) 0.0294(12) -0.0044(11) 0.0008(10) -0.0162(10)
C5 0.0202(11) 0.0435(14) 0.0251(12) -0.0033(11) -0.0041(9) -0.0083(10)
C6 0.0178(10) 0.0232(11) 0.0189(10) -0.0031(9) 0.0019(8) -0.0040(8)
C7 0.0246(12) 0.0302(13) 0.0476(15) -0.0091(12) 0.0038(11) -0.0139(10)
C8 0.0231(11) 0.0329(13) 0.0294(12) -0.0137(11) 0.0029(9) -0.0002(10)
C9 0.0254(12) 0.0562(17) 0.0215(12) 0.0033(12) 0.0060(10) -0.0098(11)
C10 0.0156(10) 0.0155(10) 0.0133(9) -0.0074(8) -0.0007(8) -0.0040(8)
C11 0.0155(10) 0.0192(11) 0.0337(12) -0.0126(10) 0.0030(9) -0.0077(8)
C12 0.0135(10) 0.0408(14) 0.0387(13) -0.0118(11) -0.0019(9) -0.0079(10)
C13 0.0238(12) 0.0284(13) 0.0327(13) -0.0045(10) 0.0101(10) -0.0079(10)
C14 0.0257(13) 0.0420(16) 0.096(2) -0.0435(16) 0.0124(14) -0.0198(11)
C15 0.0142(10) 0.0169(10) 0.0206(10) -0.0057(9) 0.0002(8) -0.0046(8)
C16 0.0260(11) 0.0180(11) 0.0332(12) -0.0111(10) 0.0040(9) -0.0110(9)
C17 0.0254(12) 0.0329(13) 0.0232(12) -0.0021(10) 0.0009(9) -0.0124(10)
C18 0.0165(11) 0.0277(12) 0.0374(13) -0.0127(10) 0.0002(9) -0.0089(9)
C19 0.0164(10) 0.0116(10) 0.0185(10) -0.0085(8) 0.0050(8) -0.0015(8)
C20 0.0177(10) 0.0176(10) 0.0131(10) -0.0055(8) 0.0003(8) -0.0020(8)
C21 0.0140(9) 0.0154(10) 0.0190(10) -0.0111(9) 0.0005(8) 0.0008(8)
C22 0.0211(11) 0.0242(11) 0.0229(11) -0.0103(9) -0.0019(9) -0.0063(9)
C23 0.0245(11) 0.0181(11) 0.0199(10) -0.0050(9) 0.0035(9) -0.0084(9)

loop_
_atom_type_symbol
_atom_type_description
_atom_type_scat_dispersion_real
_atom_type_scat_dispersion_imag
_atom_type_scat_source
C C 0.0033 0.0016 'International Tables Vol C Tables 4.2.6.8 and 6.1.1.4'
H H 0.0000 0.0000 'International Tables Vol C Tables 4.2.6.8 and 6.1.1.4'
N N 0.0061 0.0033 'International Tables Vol C Tables 4.2.6.8 and 6.1.1.4'
O O 0.0106 0.0060 'International Tables Vol C Tables 4.2.6.8 and 6.1.1.4'
Fe Fe 0.3463 0.8444 'International Tables Vol C Tables 4.2.6.8 and 6.1.1.4'

loop_
_geom_angle_atom_site_label_1
_geom_angle_atom_site_label_2
_geom_angle_atom_site_label_3
_geom_angle
N2 Fe1 N1 113.28(7)
N2 Fe1 O1 109.36(6)
N1 Fe1 O1 117.08(6)
N2 Fe1 O2 110.77(6)
N1 Fe1 O2 113.35(6)
O1 Fe1 O2 90.98(5)
C19 O1 Fe1 126.93(12)
C21 O2 Fe1 127.05(12)
C1 N1 Fe1 159.53(15)
C10 N2 Fe1 176.31(15)
N1 C1 C2 119.50(16)
N1 C1 C6 117.85(17)
C2 C1 C6 122.65(16)
C3 C2 C4 107.16(18)
C3 C2 C5 110.51(19)
C4 C2 C5 106.74(17)
C3 C2 C1 113.82(17)
C4 C2 C1 109.41(17)
C5 C2 C1 108.94(17)
C2 C3 H1 109.5
C2 C3 H3 109.5
H1 C3 H3 109.5
C2 C3 H2 109.5
H1 C3 H2 109.5
H3 C3 H2 109.5
C2 C4 H4 109.5
C2 C4 H5 109.5
H4 C4 H5 109.5
C2 C4 H6 109.5
H4 C4 H6 109.5
H5 C4 H6 109.5
C2 C5 H9 109.5
C2 C5 H8 109.5
H9 C5 H8 109.5
C2 C5 H7 109.5
H9 C5 H7 109.5
H8 C5 H7 109.5
C9 C6 C7 107.65(19)
C9 C6 C8 109.57(18)
C7 C6 C8 107.54(18)
C9 C6 C1 114.84(17)
C7 C6 C1 108.42(16)
C8 C6 C1 108.58(16)
C6 C7 H12 109.5
C6 C7 H11 109.5
H12 C7 H11 109.5
C6 C7 H10 109.5
H12 C7 H10 109.5
H11 C7 H10 109.5
C6 C8 H13 109.5
C6 C8 H15 109.5
H13 C8 H15 109.5
C6 C8 H14 109.5
H13 C8 H14 109.5
H15 C8 H14 109.5
C6 C9 H16 109.5
C6 C9 H17 109.5
H16 C9 H17 109.5
C6 C9 H18 109.5
H16 C9 H18 109.5
H17 C9 H18 109.5
N2 C10 C15 118.89(16)
N2 C10 C11 118.23(16)
C15 C10 C11 122.85(15)
C12 C11 C14 107.5(2)
C12 C11 C13 109.33(17)
C14 C11 C13 107.82(19)
C12 C11 C10 115.95(16)
C14 C11 C10 108.57(16)
C13 C11 C10 107.39(16)
C11 C12 H19 109.5
C11 C12 H20 109.5
H19 C12 H20 109.5
C11 C12 H21 109.5
H19 C12 H21 109.5
H20 C12 H21 109.5
C11 C13 H22 109.5
C11 C13 H23 109.5
H22 C13 H23 109.5
C11 C13 H24 109.5
H22 C13 H24 109.5
H23 C13 H24 109.5
C11 C14 H26 109.5
C11 C14 H27 109.5
H26 C14 H27 109.5
C11 C14 H25 109.5
H26 C14 H25 109.5
H27 C14 H25 109.5
C17 C15 C18 107.60(16)
C17 C15 C16 110.19(17)
C18 C15 C16 107.35(16)
C17 C15 C10 109.86(16)
C18 C15 C10 109.05(16)
C16 C15 C10 112.63(15)
C15 C16 H29 109.5
C15 C16 H28 109.5
H29 C16 H28 109.5
C15 C16 H30 109.5
H29 C16 H30 109.5
H28 C16 H30 109.5
C15 C17 H31 109.5
C15 C17 H33 109.5
H31 C17 H33 109.5
C15 C17 H32 109.5
H31 C17 H32 109.5
H33 C17 H32 109.5
C15 C18 H34 109.5
C15 C18 H36 109.5
H34 C18 H36 109.5
C15 C18 H35 109.5
H34 C18 H35 109.5
H36 C18 H35 109.5
O1 C19 C20 124.92(17)
O1 C19 C23 116.02(17)
C20 C19 C23 119.05(17)
C21 C20 C19 125.25(18)
C21 C20 H40 117.4
C19 C20 H40 117.4
O2 C21 C20 124.74(18)
O2 C21 C22 115.80(16)
C20 C21 C22 119.46(17)
C21 C22 H37 109.5
C21 C22 H38 109.5
H37 C22 H38 109.5
C21 C22 H39 109.5
H37 C22 H39 109.5
H38 C22 H39 109.5
C19 C23 H42 109.5
C19 C23 H43 109.5
H42 C23 H43 109.5
C19 C23 H41 109.5
H42 C23 H41 109.5
H43 C23 H41 109.5

loop_
_geom_bond_atom_site_label_1
_geom_bond_atom_site_label_2
_geom_bond_distance
Fe1 N2 1.8404(16)
Fe1 N1 1.8456(16)
Fe1 O1 1.9736(12)
Fe1 O2 1.9740(13)
O1 C19 1.274(2)
O2 C21 1.278(2)
N1 C1 1.254(2)
N2 C10 1.247(2)
C1 C2 1.560(3)
C1 C6 1.565(3)
C2 C3 1.531(3)
C2 C4 1.533(3)
C2 C5 1.543(3)
C3 H1 0.9800
C3 H3 0.9800
C3 H2 0.9800
C4 H4 0.9800
C4 H5 0.9800
C4 H6 0.9800
C5 H9 0.9800
C5 H8 0.9800
C5 H7 0.9800
C6 C9 1.530(3)
C6 C7 1.530(3)
C6 C8 1.535(3)
C7 H12 0.9800
C7 H11 0.9800
C7 H10 0.9800
C8 H13 0.9800
C8 H15 0.9800
C8 H14 0.9800
C9 H16 0.9800
C9 H17 0.9800
C9 H18 0.9800
C10 C15 1.563(3)
C10 C11 1.564(3)
C11 C12 1.528(3)
C11 C14 1.531(3)
C11 C13 1.535(3)
C12 H19 0.9800
C12 H20 0.9800
C12 H21 0.9800
C13 H22 0.9800
C13 H23 0.9800
C13 H24 0.9800
C14 H26 0.9800
C14 H27 0.9800
C14 H25 0.9800
C15 C17 1.533(3)
C15 C18 1.533(3)
C15 C16 1.531(3)
C16 H29 0.9800
C16 H28 0.9800
C16 H30 0.9800
C17 H31 0.9800
C17 H33 0.9800
C17 H32 0.9800
C18 H34 0.9800
C18 H36 0.9800
C18 H35 0.9800
C19 C20 1.403(3)
C19 C23 1.505(3)
C20 C21 1.394(3)
C20 H40 0.9500
C21 C22 1.505(3)
C22 H37 0.9800
C22 H38 0.9800
C22 H39 0.9800
C23 H42 0.9800
C23 H43 0.9800
C23 H41 0.9800

loop_
_geom_torsion_atom_site_label_1
_geom_torsion_atom_site_label_2
_geom_torsion_atom_site_label_3
_geom_torsion_atom_site_label_4
_geom_torsion
N2 Fe1 O1 C19 -109.38(14)
N1 Fe1 O1 C19 120.06(14)
O2 Fe1 O1 C19 3.07(14)
N2 Fe1 O2 C21 107.33(14)
N1 Fe1 O2 C21 -124.05(14)
O1 Fe1 O2 C21 -3.83(14)
N2 Fe1 N1 C1 -40.1(4)
O1 Fe1 N1 C1 88.6(4)
O2 Fe1 N1 C1 -167.4(4)
N1 Fe1 N2 C10 -73(2)
O1 Fe1 N2 C10 155(2)
O2 Fe1 N2 C10 56(2)
Fe1 N1 C1 C2 -32.8(5)
Fe1 N1 C1 C6 146.7(3)
N1 C1 C2 C3 -135.3(2)
C6 C1 C2 C3 45.3(3)
N1 C1 C2 C4 -15.4(3)
C6 C1 C2 C4 165.14(17)
N1 C1 C2 C5 100.9(2)
C6 C1 C2 C5 -78.5(2)
N1 C1 C6 C9 -142.6(2)
C2 C1 C6 C9 36.9(3)
N1 C1 C6 C7 -22.1(2)
C2 C1 C6 C7 157.30(18)
N1 C1 C6 C8 94.4(2)
C2 C1 C6 C8 -86.1(2)
Fe1 N2 C10 C15 -2(2)
Fe1 N2 C10 C11 180(100)
N2 C10 C11 C12 -149.34(19)
C15 C10 C11 C12 32.8(3)
N2 C10 C11 C14 -28.2(3)
C15 C10 C11 C14 153.9(2)
N2 C10 C11 C13 88.1(2)
C15 C10 C11 C13 -89.8(2)
N2 C10 C15 C17 108.6(2)
C11 C10 C15 C17 -73.5(2)
N2 C10 C15 C18 -9.1(2)
C11 C10 C15 C18 168.81(17)
N2 C10 C15 C16 -128.11(19)
C11 C10 C15 C16 49.7(2)
Fe1 O1 C19 C20 -1.4(2)
Fe1 O1 C19 C23 179.22(12)
O1 C19 C20 C21 -0.9(3)
C23 C19 C20 C21 178.44(17)
Fe1 O2 C21 C20 3.0(3)
Fe1 O2 C21 C22 -178.01(12)
C19 C20 C21 O2 0.0(3)
C19 C20 C21 C22 -178.91(17)
